data_7228207
loop_
_publ_author_name
'Zhou, Yu-Peng'
'Wei, Zhang-Wen'
'Lin, Zhuo-Jia'
'Ling, Hui-Tao'
'Guo, Zhengang'
'Zhang, Mei'
'Lam, Chi-Keung'
'Ye, Bao-Hui'
'Chao, Hsiu-Yi'

_publ_section_title
;
 Diverse binding of important anions in 1-D tricopper anion coordination
 polymer (ACP) architectures
;
_journal_issue 17
_journal_name_full CrystEngComm
_journal_page_first 2349
_journal_paper_doi 10.1039/C7CE00087A
_journal_volume 19
_journal_year 2017
_chemical_formula_moiety 'C105 H86 Cu3 N6 O6 P6, F'
_chemical_formula_sum 'C105 H86 Cu3 F N6 O6 P6'
_chemical_formula_weight 1923.23
_space_group_crystal_system monoclinic
_space_group_IT_number 14
_space_group_name_Hall '-P 2yn'
_space_group_name_H-M_alt 'P 1 21/n 1'
_symmetry_space_group_name_Hall '-P 2yn'
_symmetry_space_group_name_H-M 'P 1 21/n 1'
_atom_sites_solution_hydrogens geom
_audit_creation_method SHELXL-2014/7
_audit_update_record
;
2016-07-06 deposited with the CCDC.
2017-03-31 downloaded from the CCDC.
;
_cell_angle_alpha 90
_cell_angle_beta 94.84(3)
_cell_angle_gamma 90
_cell_formula_units_Z 4
_cell_length_a 17.551(4)
_cell_length_b 30.505(6)
_cell_length_c 19.142(4)
_cell_measurement_reflns_used 7791
_cell_measurement_temperature 150(2)
_cell_measurement_theta_max 26.85
_cell_measurement_theta_min 2.24
_cell_volume 10212(4)
_computing_cell_refinement 'Bruker XSCANS'
_computing_data_collection 'Bruker XSCANS'
_computing_data_reduction 'Bruker SHELXTL'
_computing_structure_refinement 'SHELXL-2014/7 (Sheldrick, 2014)'
_computing_structure_solution 'SHELXS-97 (Sheldrick, 2008)'
_diffrn_ambient_temperature 150(2)
_diffrn_measured_fraction_theta_full 0.994
_diffrn_measured_fraction_theta_max 0.991
_diffrn_measurement_device_type 'Bruker P4'
_diffrn_measurement_method '\w scans'
_diffrn_radiation_type MoK\a
_diffrn_radiation_wavelength 0.71073
_diffrn_reflns_av_R_equivalents 0.0468
_diffrn_reflns_av_unetI/netI 0.0566
_diffrn_reflns_Laue_measured_fraction_full 0.994
_diffrn_reflns_Laue_measured_fraction_max 0.991
_diffrn_reflns_limit_h_max 22
_diffrn_reflns_limit_h_min -22
_diffrn_reflns_limit_k_max 39
_diffrn_reflns_limit_k_min -30
_diffrn_reflns_limit_l_max 24
_diffrn_reflns_limit_l_min -24
_diffrn_reflns_number 75757
_diffrn_reflns_point_group_measured_fraction_full 0.994
_diffrn_reflns_point_group_measured_fraction_max 0.991
_diffrn_reflns_theta_full 25.242
_diffrn_reflns_theta_max 27.065
_diffrn_reflns_theta_min 1.645
_diffrn_source 'fine-focus sealed tube'
_exptl_absorpt_coefficient_mu 0.769
_exptl_absorpt_correction_T_max 0.940
_exptl_absorpt_correction_T_min 0.847
_exptl_absorpt_correction_type multi-scan
_exptl_absorpt_process_details sadabs
_exptl_crystal_colour orange
_exptl_crystal_density_diffrn 1.251
_exptl_crystal_description Block
_exptl_crystal_F_000 3968
_exptl_crystal_size_max 0.22
_exptl_crystal_size_mid 0.18
_exptl_crystal_size_min 0.08
_refine_diff_density_max 0.442
_refine_diff_density_min -0.309
_refine_diff_density_rms 0.060
_refine_ls_extinction_method none
_refine_ls_goodness_of_fit_ref 1.008
_refine_ls_hydrogen_treatment constr
_refine_ls_matrix_type full
_refine_ls_number_parameters 1144
_refine_ls_number_reflns 22248
_refine_ls_number_restraints 0
_refine_ls_restrained_S_all 1.008
_refine_ls_R_factor_all 0.0965
_refine_ls_R_factor_gt 0.0514
_refine_ls_shift/su_max 0.001
_refine_ls_shift/su_mean 0.000
_refine_ls_structure_factor_coef Fsqd
_refine_ls_weighting_details 'w=1/[\s^2^(Fo^2^)+(0.0588P)^2^+5.8235P] where P=(Fo^2^+2Fc^2^)/3'
_refine_ls_weighting_scheme calc
_refine_ls_wR_factor_gt 0.1195
_refine_ls_wR_factor_ref 0.1453
_reflns_Friedel_coverage 0.000
_reflns_number_gt 13681
_reflns_number_total 22248
_reflns_threshold_expression 'I > 2\s(I)'
_cod_data_source_file c7ce00087a2.cif
_cod_data_source_block 16
_cod_database_code 7228207
_shelx_shelxl_version_number 2014/7
_shelx_space_group_comment
;
The symmetry employed for this shelxl refinement is uniquely defined
by the following loop, which should always be used as a source of
symmetry information in preference to the above space-group names.
They are only intended as comments.
;

loop_
_space_group_symop_operation_xyz
'x, y, z'
'-x+1/2, y+1/2, -z+1/2'
'-x, -y, -z'
'x-1/2, -y-1/2, z-1/2'

loop_
_atom_site_label
_atom_site_type_symbol
_atom_site_fract_x
_atom_site_fract_y
_atom_site_fract_z
_atom_site_U_iso_or_equiv
_atom_site_adp_type
_atom_site_occupancy
_atom_site_site_symmetry_order
_atom_site_calc_flag
_atom_site_refinement_flags_posn
_atom_site_refinement_flags_adp
Cu1 Cu -0.19667(2) -0.18542(2) 0.17337(2) 0.04526(11) Uani 1 1 d . .
Cu2 Cu -0.10420(2) -0.16365(2) 0.08226(2) 0.04944(11) Uani 1 1 d . .
Cu3 Cu -0.06312(2) -0.22172(2) 0.18909(2) 0.05131(11) Uani 1 1 d . .
P1 P -0.29265(5) -0.13901(3) 0.13358(4) 0.0468(2) Uani 1 1 d . .
P2 P -0.18559(5) -0.11452(3) 0.02329(5) 0.0565(2) Uani 1 1 d . .
P3 P 0.00414(5) -0.17747(3) 0.02866(5) 0.0500(2) Uani 1 1 d . .
P4 P 0.03638(5) -0.24956(3) 0.13559(4) 0.0478(2) Uani 1 1 d . .
P5 P -0.07320(5) -0.24615(3) 0.30116(5) 0.0504(2) Uani 1 1 d . .
P6 P -0.23830(5) -0.21952(3) 0.26952(4) 0.0482(2) Uani 1 1 d . .
F1 F -0.20418(19) -0.49936(11) -0.10082(19) 0.1243(11) Uani 1 1 d . .
O1 O 0.0712(2) 0.06658(11) 0.33765(19) 0.1006(11) Uani 1 1 d . .
O2 O 0.1701(2) 0.26323(11) 0.49317(17) 0.0955(10) Uani 1 1 d . .
O3 O 0.2879(2) 0.24797(10) 0.52653(16) 0.0875(9) Uani 1 1 d . .
O4 O -0.1108(2) -0.38200(10) -0.20941(17) 0.0961(10) Uani 1 1 d . .
O5 O -0.0800(2) -0.49148(18) -0.5159(2) 0.1333(16) Uani 1 1 d . .
O6 O -0.0743(2) -0.55892(17) -0.4734(2) 0.1338(16) Uani 1 1 d . .
N1 N 0.1474(2) 0.00572(12) 0.34315(19) 0.0821(10) Uani 1 1 d . .
H1C H 0.1946 -0.0030 0.3545 0.098 Uiso 1 1 calc R U
N2 N 0.19442(19) 0.06904(11) 0.38832(17) 0.0733(9) Uani 1 1 d . .
H2C H 0.2370 0.0537 0.3933 0.088 Uiso 1 1 calc R U
N3 N -0.1580(2) -0.40951(11) -0.11143(17) 0.0725(9) Uani 1 1 d . .
H3C H -0.1735 -0.4340 -0.0927 0.087 Uiso 1 1 calc R U
N4 N -0.1381(2) -0.45481(11) -0.20183(18) 0.0766(9) Uani 1 1 d . .
H4A H -0.1542 -0.4748 -0.1734 0.092 Uiso 1 1 calc R U
N5 N 0.2248(2) 0.23831(12) 0.49810(16) 0.0717(9) Uani 1 1 d . .
N6 N -0.0807(3) -0.5190(2) -0.4669(3) 0.1079(16) Uani 1 1 d . .
C1 C -0.28442(19) -0.12705(13) 0.04079(18) 0.0581(9) Uani 1 1 d . .
H1A H -0.3175 -0.1018 0.0265 0.070 Uiso 1 1 calc R U
H1B H -0.3026 -0.1526 0.0123 0.070 Uiso 1 1 calc R U
C2 C 0.03317(19) -0.23451(11) 0.04222(16) 0.0506(8) Uani 1 1 d . .
H2A H 0.0843 -0.2389 0.0251 0.061 Uiso 1 1 calc R U
H2B H -0.0034 -0.2539 0.0147 0.061 Uiso 1 1 calc R U
C3 C -0.15841(19) -0.22342(12) 0.33730(17) 0.0534(8) Uani 1 1 d . .
H3A H -0.1732 -0.2424 0.3759 0.064 Uiso 1 1 calc R U
H3B H -0.1465 -0.1939 0.3568 0.064 Uiso 1 1 calc R U
C4 C -0.09046(19) -0.15334(11) 0.19787(17) 0.0518(8) Uani 1 1 d . .
C5 C -0.0509(2) -0.12617(12) 0.22806(18) 0.0547(8) Uani 1 1 d . .
C6 C -0.1672(2) -0.22728(12) 0.09723(19) 0.0566(9) Uani 1 1 d . .
C7 C -0.16837(18) -0.25927(13) 0.06114(18) 0.0551(9) Uani 1 1 d . .
C8 C 0.1315(3) 0.04855(15) 0.3547(2) 0.0747(12) Uani 1 1 d . .
C9 C -0.1335(2) -0.41256(14) -0.1775(2) 0.0671(10) Uani 1 1 d . .
C10 C -0.0021(2) -0.09219(13) 0.25951(18) 0.0594(9) Uani 1 1 d . .
C11 C -0.0170(3) -0.04884(14) 0.2445(2) 0.0757(12) Uani 1 1 d . .
H11 H -0.0612 -0.0415 0.2148 0.091 Uiso 1 1 calc R U
C12 C 0.0306(3) -0.01558(14) 0.2713(2) 0.0832(13) Uani 1 1 d . .
H12 H 0.0191 0.0141 0.2599 0.100 Uiso 1 1 calc R U
C13 C 0.0951(2) -0.02598(14) 0.3147(2) 0.0711(11) Uani 1 1 d . .
C14 C 0.1103(2) -0.06942(14) 0.3311(2) 0.0739(11) Uani 1 1 d . .
H14 H 0.1541 -0.0767 0.3613 0.089 Uiso 1 1 calc R U
C15 C 0.0626(2) -0.10224(14) 0.3040(2) 0.0714(11) Uani 1 1 d . .
H15 H 0.0739 -0.1319 0.3157 0.086 Uiso 1 1 calc R U
C16 C 0.1976(2) 0.11117(13) 0.41498(18) 0.0620(9) Uani 1 1 d . .
C17 C 0.1374(2) 0.14067(14) 0.4090(2) 0.0722(11) Uani 1 1 d . .
H17 H 0.0898 0.1322 0.3855 0.087 Uiso 1 1 calc R U
C18 C 0.1458(2) 0.18198(14) 0.4368(2) 0.0702(10) Uani 1 1 d . .
H18 H 0.1046 0.2022 0.4322 0.084 Uiso 1 1 calc R U
C19 C 0.2146(2) 0.19377(12) 0.47127(17) 0.0597(9) Uani 1 1 d . .
C20 C 0.2750(2) 0.16511(13) 0.4787(2) 0.0662(10) Uani 1 1 d . .
H20 H 0.3221 0.1738 0.5028 0.079 Uiso 1 1 calc R U
C21 C 0.2666(2) 0.12392(13) 0.4508(2) 0.0665(10) Uani 1 1 d . .
H21 H 0.3081 0.1038 0.4559 0.080 Uiso 1 1 calc R U
C22 C -0.16747(18) -0.29747(12) 0.01652(18) 0.0540(8) Uani 1 1 d . .
C23 C -0.1809(2) -0.33974(13) 0.0415(2) 0.0674(10) Uani 1 1 d . .
H23 H -0.1923 -0.3436 0.0887 0.081 Uiso 1 1 calc R U
C24 C -0.1777(2) -0.37573(13) -0.0016(2) 0.0695(10) Uani 1 1 d . .
H24 H -0.1871 -0.4041 0.0163 0.083 Uiso 1 1 calc R U
C25 C -0.1609(2) -0.37122(12) -0.07038(19) 0.0597(9) Uani 1 1 d . .
C26 C -0.1476(2) -0.32997(12) -0.0956(2) 0.0634(10) Uani 1 1 d . .
H26 H -0.1357 -0.3263 -0.1427 0.076 Uiso 1 1 calc R U
C27 C -0.1516(2) -0.29360(12) -0.05254(19) 0.0597(9) Uani 1 1 d . .
H27 H -0.1431 -0.2653 -0.0711 0.072 Uiso 1 1 calc R U
C28 C -0.1197(2) -0.46887(14) -0.2678(2) 0.0685(10) Uani 1 1 d . .
C29 C -0.0927(3) -0.44176(17) -0.3187(2) 0.0869(13) Uani 1 1 d . .
H29 H -0.0824 -0.4118 -0.3082 0.104 Uiso 1 1 calc R U
C30 C -0.0809(3) -0.45793(18) -0.3841(3) 0.0903(14) Uani 1 1 d . .
H30 H -0.0651 -0.4390 -0.4196 0.108 Uiso 1 1 calc R U
C31 C -0.0923(3) -0.50126(18) -0.3973(3) 0.0851(14) Uani 1 1 d . .
C32 C -0.1152(3) -0.52945(17) -0.3478(3) 0.0952(15) Uani 1 1 d . .
H32 H -0.1202 -0.5599 -0.3575 0.114 Uiso 1 1 calc R U
C33 C -0.1310(3) -0.51289(15) -0.2830(3) 0.0896(14) Uani 1 1 d . .
H33 H -0.1497 -0.5318 -0.2489 0.108 Uiso 1 1 calc R U
C34 C -0.3019(2) -0.08504(12) 0.17321(19) 0.0590(9) Uani 1 1 d . .
C35 C -0.2406(2) -0.06897(13) 0.2159(2) 0.0757(12) Uani 1 1 d . .
H35 H -0.1962 -0.0866 0.2255 0.091 Uiso 1 1 calc R U
C36 C -0.2434(3) -0.02790(16) 0.2445(3) 0.1098(19) Uani 1 1 d . .
H36 H -0.2003 -0.0168 0.2723 0.132 Uiso 1 1 calc R U
C37 C -0.3082(4) -0.00270(18) 0.2333(4) 0.141(3) Uani 1 1 d . .
H37 H -0.3106 0.0253 0.2547 0.169 Uiso 1 1 calc R U
C38 C -0.3692(4) -0.01819(17) 0.1910(3) 0.121(2) Uani 1 1 d . .
H38 H -0.4140 -0.0008 0.1829 0.146 Uiso 1 1 calc R U
C39 C -0.3659(3) -0.05896(14) 0.1602(2) 0.0815(13) Uani 1 1 d . .
H39 H -0.4079 -0.0692 0.1299 0.098 Uiso 1 1 calc R U
C40 C -0.38816(18) -0.16309(11) 0.13033(18) 0.0520(8) Uani 1 1 d . .
C41 C -0.4398(2) -0.15320(14) 0.1781(2) 0.0674(10) Uani 1 1 d . .
H41 H -0.4275 -0.1315 0.2128 0.081 Uiso 1 1 calc R U
C42 C -0.5094(2) -0.17450(17) 0.1762(3) 0.0879(14) Uani 1 1 d . .
H42 H -0.5439 -0.1678 0.2103 0.105 Uiso 1 1 calc R U
C43 C -0.5291(3) -0.2048(2) 0.1261(3) 0.1032(17) Uani 1 1 d . .
H43 H -0.5782 -0.2182 0.1235 0.124 Uiso 1 1 calc R U
C44 C -0.4780(3) -0.2159(2) 0.0798(3) 0.113(2) Uani 1 1 d . .
H44 H -0.4905 -0.2380 0.0456 0.136 Uiso 1 1 calc R U
C45 C -0.4079(3) -0.19536(16) 0.0819(2) 0.0871(14) Uani 1 1 d . .
H45 H -0.3725 -0.2036 0.0494 0.105 Uiso 1 1 calc R U
C46 C -0.1969(2) -0.11779(17) -0.0723(2) 0.0735(12) Uani 1 1 d . .
C47 C -0.2083(3) -0.1589(2) -0.1010(2) 0.0962(16) Uani 1 1 d . .
H47 H -0.2075 -0.1837 -0.0709 0.115 Uiso 1 1 calc R U
C48 C -0.2209(3) -0.1648(3) -0.1730(3) 0.138(3) Uani 1 1 d . .
H48 H -0.2307 -0.1932 -0.1920 0.165 Uiso 1 1 calc R U
C49 C -0.2190(4) -0.1290(4) -0.2162(3) 0.153(4) Uani 1 1 d . .
H49 H -0.2247 -0.1328 -0.2656 0.183 Uiso 1 1 calc R U
C50 C -0.2092(4) -0.0886(3) -0.1891(4) 0.145(3) Uani 1 1 d . .
H50 H -0.2114 -0.0640 -0.2197 0.174 Uiso 1 1 calc R U
C51 C -0.1957(3) -0.0820(2) -0.1164(3) 0.1093(19) Uani 1 1 d . .
H51 H -0.1860 -0.0534 -0.0980 0.131 Uiso 1 1 calc R U
C52 C -0.1701(2) -0.05666(13) 0.0408(2) 0.0681(10) Uani 1 1 d . .
C53 C -0.2278(3) -0.02594(16) 0.0439(3) 0.1094(19) Uani 1 1 d . .
H53 H -0.2796 -0.0352 0.0368 0.131 Uiso 1 1 calc R U
C54 C -0.2120(4) 0.01782(18) 0.0569(4) 0.137(3) Uani 1 1 d . .
H54 H -0.2527 0.0382 0.0587 0.165 Uiso 1 1 calc R U
C55 C -0.1392(4) 0.03157(18) 0.0672(4) 0.124(2) Uani 1 1 d . .
H55 H -0.1284 0.0617 0.0761 0.149 Uiso 1 1 calc R U
C56 C -0.0810(3) 0.00240(18) 0.0648(3) 0.1074(17) Uani 1 1 d . .
H56 H -0.0296 0.0123 0.0717 0.129 Uiso 1 1 calc R U
C57 C -0.0959(2) -0.04179(15) 0.0523(2) 0.0825(12) Uani 1 1 d . .
H57 H -0.0546 -0.0619 0.0516 0.099 Uiso 1 1 calc R U
C58 C -0.0027(2) -0.17156(13) -0.06741(18) 0.0596(9) Uani 1 1 d . .
C59 C -0.0082(3) -0.20653(17) -0.1124(2) 0.0833(13) Uani 1 1 d . .
H59 H -0.0057 -0.2355 -0.0943 0.100 Uiso 1 1 calc R U
C60 C -0.0173(3) -0.1998(2) -0.1848(3) 0.1074(18) Uani 1 1 d . .
H60 H -0.0215 -0.2243 -0.2157 0.129 Uiso 1 1 calc R U
C61 C -0.0202(3) -0.1587(3) -0.2110(3) 0.111(2) Uani 1 1 d . .
H61 H -0.0254 -0.1543 -0.2603 0.133 Uiso 1 1 calc R U
C62 C -0.0156(3) -0.1240(2) -0.1677(3) 0.1056(18) Uani 1 1 d . .
H62 H -0.0184 -0.0952 -0.1867 0.127 Uiso 1 1 calc R U
C63 C -0.0068(2) -0.12975(16) -0.0951(2) 0.0830(13) Uani 1 1 d . .
H63 H -0.0035 -0.1050 -0.0649 0.100 Uiso 1 1 calc R U
C64 C 0.0889(2) -0.14472(12) 0.05448(19) 0.0582(9) Uani 1 1 d . .
C65 C 0.1589(2) -0.15285(15) 0.0277(3) 0.0822(13) Uani 1 1 d . .
H65 H 0.1636 -0.1757 -0.0054 0.099 Uiso 1 1 calc R U
C66 C 0.2218(3) -0.1273(2) 0.0498(4) 0.1123(19) Uani 1 1 d . .
H66 H 0.2701 -0.1332 0.0329 0.135 Uiso 1 1 calc R U
C67 C 0.2143(4) -0.0938(2) 0.0955(4) 0.122(2) Uani 1 1 d . .
H67 H 0.2576 -0.0763 0.1101 0.147 Uiso 1 1 calc R U
C68 C 0.1458(4) -0.08489(19) 0.1209(3) 0.1063(17) Uani 1 1 d . .
H68 H 0.1410 -0.0611 0.1523 0.128 Uiso 1 1 calc R U
C69 C 0.0838(3) -0.11079(14) 0.1005(2) 0.0760(11) Uani 1 1 d . .
H69 H 0.0363 -0.1050 0.1189 0.091 Uiso 1 1 calc R U
C70 C 0.04508(19) -0.30898(12) 0.13358(19) 0.0554(8) Uani 1 1 d . .
C71 C 0.0201(2) -0.33431(13) 0.0769(2) 0.0763(12) Uani 1 1 d . .
H71 H -0.0008 -0.3204 0.0352 0.092 Uiso 1 1 calc R U
C72 C 0.0245(3) -0.37967(16) 0.0790(3) 0.0956(15) Uani 1 1 d . .
H72 H 0.0073 -0.3964 0.0389 0.115 Uiso 1 1 calc R U
C73 C 0.0537(3) -0.40018(16) 0.1388(3) 0.0987(16) Uani 1 1 d . .
H73 H 0.0559 -0.4313 0.1409 0.118 Uiso 1 1 calc R U
C74 C 0.0798(4) -0.37547(17) 0.1959(3) 0.1063(17) Uani 1 1 d . .
H74 H 0.1011 -0.3895 0.2374 0.128 Uiso 1 1 calc R U
C75 C 0.0752(3) -0.33078(15) 0.1933(2) 0.0859(13) Uani 1 1 d . .
H75 H 0.0930 -0.3142 0.2334 0.103 Uiso 1 1 calc R U
C76 C 0.13153(19) -0.23258(12) 0.17143(17) 0.0547(8) Uani 1 1 d . .
C77 C 0.1970(2) -0.25560(15) 0.1592(2) 0.0707(11) Uani 1 1 d . .
H77 H 0.1932 -0.2820 0.1328 0.085 Uiso 1 1 calc R U
C78 C 0.2676(2) -0.24036(19) 0.1853(2) 0.0872(14) Uani 1 1 d . .
H78 H 0.3123 -0.2565 0.1770 0.105 Uiso 1 1 calc R U
C79 C 0.2742(3) -0.20271(19) 0.2226(2) 0.0899(14) Uani 1 1 d . .
H79 H 0.3232 -0.1921 0.2394 0.108 Uiso 1 1 calc R U
C80 C 0.2100(3) -0.17990(18) 0.2359(3) 0.0948(15) Uani 1 1 d . .
H80 H 0.2143 -0.1534 0.2621 0.114 Uiso 1 1 calc R U
C81 C 0.1386(2) -0.19551(15) 0.2111(2) 0.0774(12) Uani 1 1 d . .
H81 H 0.0940 -0.1802 0.2220 0.093 Uiso 1 1 calc R U
C82 C -0.0808(2) -0.30430(13) 0.3180(2) 0.0684(10) Uani 1 1 d . .
C83 C -0.0982(3) -0.33209(16) 0.2624(3) 0.0956(15) Uani 1 1 d . .
H83 H -0.1046 -0.3208 0.2161 0.115 Uiso 1 1 calc R U
C84 C -0.1066(5) -0.3769(2) 0.2739(6) 0.153(3) Uani 1 1 d . .
H84 H -0.1200 -0.3961 0.2358 0.184 Uiso 1 1 calc R U
C85 C -0.0955(6) -0.3927(3) 0.3402(7) 0.176(4) Uani 1 1 d . .
H85 H -0.0998 -0.4233 0.3477 0.211 Uiso 1 1 calc R U
C86 C -0.0783(5) -0.3662(2) 0.3961(5) 0.155(3) Uani 1 1 d . .
H86 H -0.0715 -0.3780 0.4421 0.186 Uiso 1 1 calc R U
C87 C -0.0710(3) -0.32191(18) 0.3852(3) 0.1083(18) Uani 1 1 d . .
H87 H -0.0592 -0.3031 0.4242 0.130 Uiso 1 1 calc R U
C88 C 0.0044(2) -0.22824(14) 0.36543(18) 0.0604(9) Uani 1 1 d . .
C89 C 0.0744(3) -0.2470(2) 0.3651(3) 0.125(2) Uani 1 1 d . .
H89 H 0.0814 -0.2702 0.3331 0.150 Uiso 1 1 calc R U
C90 C 0.1360(3) -0.2335(3) 0.4102(4) 0.148(3) Uani 1 1 d . .
H90 H 0.1843 -0.2475 0.4090 0.178 Uiso 1 1 calc R U
C91 C 0.1275(3) -0.2010(3) 0.4552(3) 0.118(2) Uani 1 1 d . .
H91 H 0.1697 -0.1913 0.4855 0.142 Uiso 1 1 calc R U
C92 C 0.0589(4) -0.1819(2) 0.4574(3) 0.125(2) Uani 1 1 d . .
H92 H 0.0525 -0.1589 0.4899 0.150 Uiso 1 1 calc R U
C93 C -0.0032(3) -0.19573(17) 0.4121(3) 0.1003(17) Uani 1 1 d . .
H93 H -0.0516 -0.1820 0.4143 0.120 Uiso 1 1 calc R U
C94 C -0.2767(2) -0.27458(12) 0.2607(2) 0.0610(9) Uani 1 1 d . .
C95 C -0.3028(3) -0.28917(17) 0.1948(2) 0.0928(15) Uani 1 1 d . .
H95 H -0.2997 -0.2705 0.1555 0.111 Uiso 1 1 calc R U
C96 C -0.3332(4) -0.3305(2) 0.1854(3) 0.128(2) Uani 1 1 d . .
H96 H -0.3536 -0.3398 0.1402 0.153 Uiso 1 1 calc R U
C97 C -0.3340(4) -0.35824(19) 0.2415(4) 0.123(2) Uani 1 1 d . .
H97 H -0.3519 -0.3874 0.2345 0.147 Uiso 1 1 calc R U
C98 C -0.3096(3) -0.34453(17) 0.3072(3) 0.1020(16) Uani 1 1 d . .
H98 H -0.3125 -0.3636 0.3461 0.122 Uiso 1 1 calc R U
C99 C -0.2805(2) -0.30286(13) 0.3171(2) 0.0748(11) Uani 1 1 d . .
H99 H -0.2629 -0.2934 0.3629 0.090 Uiso 1 1 calc R U
C100 C -0.3085(2) -0.18893(12) 0.31641(18) 0.0568(9) Uani 1 1 d . .
C101 C -0.3789(2) -0.20542(15) 0.3298(2) 0.0779(12) Uani 1 1 d . .
H101 H -0.3916 -0.2351 0.3189 0.094 Uiso 1 1 calc R U
C102 C -0.4312(3) -0.17841(19) 0.3593(3) 0.0945(15) Uani 1 1 d . .
H102 H -0.4795 -0.1900 0.3688 0.113 Uiso 1 1 calc R U
C103 C -0.4150(3) -0.1362(2) 0.3746(2) 0.0939(15) Uani 1 1 d . .
H103 H -0.4516 -0.1182 0.3945 0.113 Uiso 1 1 calc R U
C104 C -0.3453(3) -0.11942(16) 0.3614(2) 0.0845(13) Uani 1 1 d . .
H104 H -0.3335 -0.0897 0.3723 0.101 Uiso 1 1 calc R U
C105 C -0.2924(2) -0.14559(14) 0.3323(2) 0.0672(10) Uani 1 1 d . .
H105 H -0.2443 -0.1337 0.3231 0.081 Uiso 1 1 calc R U

loop_
_atom_site_aniso_label
_atom_site_aniso_U_11
_atom_site_aniso_U_22
_atom_site_aniso_U_33
_atom_site_aniso_U_23
_atom_site_aniso_U_13
_atom_site_aniso_U_12
Cu1 0.0434(2) 0.0465(2) 0.0461(2) 0.00054(17) 0.00499(16) -0.00067(17)
Cu2 0.0457(2) 0.0530(3) 0.0503(2) 0.00403(19) 0.00837(17) 0.00138(18)
Cu3 0.0497(2) 0.0551(3) 0.0503(2) 0.00378(19) 0.01095(17) 0.00616(19)
P1 0.0417(4) 0.0483(5) 0.0503(5) 0.0019(4) 0.0035(3) -0.0005(4)
P2 0.0467(5) 0.0666(6) 0.0563(5) 0.0169(5) 0.0052(4) 0.0014(4)
P3 0.0490(5) 0.0536(5) 0.0488(5) 0.0044(4) 0.0121(4) 0.0027(4)
P4 0.0439(4) 0.0526(5) 0.0476(5) 0.0023(4) 0.0081(3) 0.0035(4)
P5 0.0493(5) 0.0536(5) 0.0489(5) 0.0058(4) 0.0076(4) 0.0048(4)
P6 0.0452(5) 0.0510(5) 0.0490(5) 0.0019(4) 0.0080(4) -0.0020(4)
F1 0.116(2) 0.113(2) 0.143(3) 0.034(2) 0.0081(19) -0.0237(18)
O1 0.094(2) 0.080(2) 0.122(3) -0.0184(19) -0.026(2) -0.0153(19)
O2 0.118(3) 0.077(2) 0.091(2) -0.0150(18) 0.0088(19) 0.016(2)
O3 0.102(2) 0.081(2) 0.0792(19) -0.0175(16) 0.0060(17) -0.0279(18)
O4 0.141(3) 0.064(2) 0.089(2) -0.0148(17) 0.044(2) -0.0173(19)
O5 0.122(3) 0.189(5) 0.090(3) -0.036(3) 0.011(2) -0.027(3)
O6 0.129(3) 0.136(4) 0.139(4) -0.081(3) 0.025(2) -0.021(3)
N1 0.082(2) 0.071(2) 0.090(2) -0.0180(19) -0.0107(19) -0.0199(19)
N2 0.073(2) 0.070(2) 0.075(2) -0.0169(18) -0.0019(17) -0.0179(17)
N3 0.096(3) 0.0528(19) 0.069(2) -0.0085(16) 0.0136(18) -0.0067(17)
N4 0.099(3) 0.060(2) 0.073(2) -0.0129(17) 0.0176(18) -0.0055(18)
N5 0.100(3) 0.068(2) 0.0491(18) -0.0021(16) 0.0160(18) -0.012(2)
N6 0.088(3) 0.144(5) 0.093(3) -0.045(3) 0.016(2) -0.028(3)
C1 0.0485(19) 0.068(2) 0.057(2) 0.0115(18) 0.0005(15) -0.0011(17)
C2 0.0472(18) 0.059(2) 0.0459(17) -0.0032(15) 0.0091(14) 0.0011(15)
C3 0.0528(19) 0.063(2) 0.0454(18) 0.0010(16) 0.0066(14) 0.0005(16)
C4 0.0538(19) 0.050(2) 0.0504(19) -0.0003(16) -0.0009(15) -0.0028(16)
C5 0.054(2) 0.055(2) 0.056(2) -0.0040(17) 0.0043(16) -0.0038(17)
C6 0.059(2) 0.051(2) 0.062(2) -0.0070(18) 0.0148(16) -0.0058(16)
C7 0.0388(17) 0.068(2) 0.059(2) -0.0062(19) 0.0042(15) -0.0067(16)
C8 0.084(3) 0.071(3) 0.067(3) -0.008(2) -0.002(2) -0.025(2)
C9 0.074(3) 0.058(3) 0.069(3) -0.014(2) 0.007(2) -0.001(2)
C10 0.064(2) 0.059(2) 0.056(2) -0.0102(18) 0.0067(17) -0.0131(18)
C11 0.085(3) 0.066(3) 0.073(3) -0.005(2) -0.015(2) -0.015(2)
C12 0.105(3) 0.055(2) 0.085(3) -0.001(2) -0.018(3) -0.015(2)
C13 0.075(3) 0.069(3) 0.067(2) -0.011(2) -0.003(2) -0.021(2)
C14 0.069(3) 0.071(3) 0.078(3) -0.011(2) -0.012(2) -0.009(2)
C15 0.077(3) 0.060(2) 0.074(3) -0.008(2) -0.009(2) -0.005(2)
C16 0.069(2) 0.065(2) 0.052(2) -0.0031(18) 0.0043(17) -0.015(2)
C17 0.070(3) 0.074(3) 0.070(2) -0.006(2) -0.008(2) -0.016(2)
C18 0.071(3) 0.074(3) 0.065(2) 0.001(2) 0.004(2) -0.001(2)
C19 0.078(3) 0.058(2) 0.0435(18) -0.0017(16) 0.0088(17) -0.0113(19)
C20 0.066(2) 0.070(3) 0.062(2) -0.005(2) 0.0007(18) -0.015(2)
C21 0.061(2) 0.066(3) 0.072(2) -0.006(2) 0.0004(18) -0.0072(19)
C22 0.0440(18) 0.057(2) 0.060(2) -0.0125(18) -0.0020(15) -0.0034(15)
C23 0.073(3) 0.072(3) 0.057(2) -0.008(2) 0.0095(18) -0.009(2)
C24 0.081(3) 0.055(2) 0.073(3) -0.005(2) 0.011(2) -0.008(2)
C25 0.062(2) 0.053(2) 0.064(2) -0.0120(18) 0.0049(17) -0.0042(17)
C26 0.076(3) 0.061(2) 0.053(2) -0.0062(18) 0.0031(18) -0.0030(19)
C27 0.065(2) 0.051(2) 0.063(2) -0.0050(18) 0.0023(17) -0.0081(17)
C28 0.069(3) 0.064(3) 0.071(3) -0.017(2) 0.001(2) 0.000(2)
C29 0.085(3) 0.089(3) 0.089(3) -0.028(3) 0.022(2) -0.020(3)
C30 0.083(3) 0.103(4) 0.087(3) -0.025(3) 0.021(2) -0.021(3)
C31 0.070(3) 0.107(4) 0.079(3) -0.035(3) 0.011(2) -0.020(3)
C32 0.115(4) 0.078(3) 0.093(3) -0.039(3) 0.005(3) -0.013(3)
C33 0.113(4) 0.069(3) 0.086(3) -0.019(2) 0.006(3) -0.002(3)
C34 0.058(2) 0.050(2) 0.068(2) 0.0033(17) 0.0009(17) 0.0001(17)
C35 0.074(3) 0.055(2) 0.094(3) -0.008(2) -0.014(2) 0.004(2)
C36 0.105(4) 0.070(3) 0.146(5) -0.029(3) -0.040(4) 0.004(3)
C37 0.148(6) 0.070(4) 0.193(7) -0.047(4) -0.052(5) 0.036(4)
C38 0.119(5) 0.068(3) 0.169(6) -0.020(4) -0.037(4) 0.034(3)
C39 0.079(3) 0.058(3) 0.104(3) -0.001(2) -0.015(2) 0.011(2)
C40 0.0466(18) 0.056(2) 0.0536(19) -0.0020(16) 0.0059(15) -0.0029(15)
C41 0.052(2) 0.079(3) 0.073(2) -0.018(2) 0.0139(18) -0.0047(19)
C42 0.058(3) 0.111(4) 0.099(3) -0.020(3) 0.032(2) -0.010(2)
C43 0.069(3) 0.141(5) 0.102(4) -0.025(3) 0.022(3) -0.049(3)
C44 0.101(4) 0.143(5) 0.099(4) -0.050(3) 0.028(3) -0.065(4)
C45 0.074(3) 0.104(4) 0.089(3) -0.036(3) 0.032(2) -0.033(3)
C46 0.051(2) 0.115(4) 0.055(2) 0.026(2) 0.0081(17) 0.009(2)
C47 0.086(3) 0.144(5) 0.059(3) -0.003(3) 0.008(2) 0.000(3)
C48 0.105(4) 0.245(9) 0.064(3) -0.021(4) 0.009(3) -0.020(5)
C49 0.102(5) 0.301(13) 0.056(4) 0.024(6) 0.014(3) 0.051(7)
C50 0.114(5) 0.242(10) 0.084(5) 0.078(5) 0.037(4) 0.064(6)
C51 0.091(4) 0.162(5) 0.077(3) 0.052(3) 0.021(3) 0.026(3)
C52 0.052(2) 0.067(3) 0.086(3) 0.025(2) 0.0118(19) 0.0049(18)
C53 0.070(3) 0.069(3) 0.191(6) 0.043(3) 0.020(3) 0.002(2)
C54 0.107(5) 0.065(3) 0.246(8) 0.040(4) 0.056(5) 0.013(3)
C55 0.114(5) 0.063(3) 0.201(7) 0.018(4) 0.041(4) -0.004(3)
C56 0.083(4) 0.088(4) 0.152(5) 0.010(3) 0.013(3) -0.014(3)
C57 0.065(3) 0.075(3) 0.108(3) 0.012(3) 0.008(2) -0.001(2)
C58 0.052(2) 0.079(3) 0.0499(19) 0.0078(19) 0.0137(15) 0.0129(18)
C59 0.097(3) 0.099(4) 0.054(2) 0.003(2) 0.009(2) 0.019(3)
C60 0.112(4) 0.148(5) 0.062(3) -0.003(3) 0.004(3) 0.040(4)
C61 0.100(4) 0.176(7) 0.058(3) 0.030(4) 0.017(3) 0.049(4)
C62 0.094(4) 0.136(5) 0.090(4) 0.059(4) 0.026(3) 0.027(3)
C63 0.082(3) 0.093(3) 0.077(3) 0.031(3) 0.021(2) 0.011(2)
C64 0.056(2) 0.056(2) 0.063(2) 0.0093(18) 0.0086(17) -0.0044(17)
C65 0.063(3) 0.075(3) 0.112(4) 0.011(3) 0.026(2) -0.005(2)
C66 0.060(3) 0.119(5) 0.161(6) 0.022(4) 0.026(3) -0.017(3)
C67 0.092(4) 0.125(5) 0.149(6) 0.002(4) 0.005(4) -0.049(4)
C68 0.113(4) 0.101(4) 0.104(4) -0.014(3) 0.006(3) -0.039(3)
C69 0.074(3) 0.076(3) 0.078(3) -0.001(2) 0.010(2) -0.017(2)
C70 0.0494(19) 0.053(2) 0.065(2) 0.0044(18) 0.0084(16) 0.0064(15)
C71 0.075(3) 0.057(3) 0.092(3) 0.002(2) -0.016(2) 0.003(2)
C72 0.095(4) 0.065(3) 0.122(4) -0.010(3) -0.019(3) 0.000(2)
C73 0.102(4) 0.055(3) 0.137(5) 0.010(3) -0.001(3) 0.007(3)
C74 0.148(5) 0.070(3) 0.100(4) 0.024(3) 0.003(3) 0.019(3)
C75 0.121(4) 0.065(3) 0.072(3) 0.009(2) 0.007(3) 0.015(3)
C76 0.0494(19) 0.067(2) 0.0486(18) 0.0048(17) 0.0076(15) -0.0003(16)
C77 0.054(2) 0.096(3) 0.064(2) -0.013(2) 0.0099(18) 0.007(2)
C78 0.050(2) 0.138(4) 0.075(3) -0.016(3) 0.013(2) 0.004(3)
C79 0.057(3) 0.137(5) 0.076(3) -0.013(3) 0.005(2) -0.021(3)
C80 0.068(3) 0.113(4) 0.102(4) -0.040(3) 0.003(2) -0.016(3)
C81 0.061(2) 0.080(3) 0.091(3) -0.019(2) 0.004(2) -0.002(2)
C82 0.064(2) 0.055(2) 0.089(3) 0.010(2) 0.020(2) 0.0062(18)
C83 0.093(4) 0.067(3) 0.129(4) -0.013(3) 0.024(3) -0.012(3)
C84 0.160(7) 0.078(5) 0.229(10) -0.043(5) 0.059(7) -0.030(4)
C85 0.195(9) 0.063(5) 0.276(14) 0.017(7) 0.057(9) 0.004(5)
C86 0.191(8) 0.087(5) 0.193(8) 0.067(5) 0.042(6) 0.017(5)
C87 0.132(5) 0.079(4) 0.115(4) 0.035(3) 0.017(3) 0.015(3)
C88 0.055(2) 0.077(3) 0.0487(19) 0.0131(19) 0.0018(16) 0.0002(18)
C89 0.060(3) 0.213(7) 0.100(4) -0.047(4) -0.009(3) 0.033(4)
C90 0.059(3) 0.265(9) 0.117(5) -0.035(6) -0.016(3) 0.035(4)
C91 0.069(4) 0.176(6) 0.105(4) 0.013(4) -0.024(3) -0.023(4)
C92 0.112(5) 0.115(5) 0.139(5) -0.025(4) -0.049(4) -0.010(4)
C93 0.083(3) 0.089(4) 0.122(4) -0.017(3) -0.034(3) 0.005(3)
C94 0.059(2) 0.058(2) 0.069(2) -0.0026(19) 0.0194(18) -0.0090(17)
C95 0.102(4) 0.100(4) 0.078(3) -0.016(3) 0.022(2) -0.049(3)
C96 0.153(6) 0.129(5) 0.106(4) -0.046(4) 0.037(4) -0.081(4)
C97 0.143(5) 0.080(4) 0.153(6) -0.033(4) 0.069(4) -0.052(4)
C98 0.119(4) 0.068(3) 0.124(5) 0.011(3) 0.041(3) -0.019(3)
C99 0.086(3) 0.056(2) 0.084(3) 0.002(2) 0.021(2) -0.013(2)
C100 0.051(2) 0.065(2) 0.056(2) 0.0082(18) 0.0113(15) 0.0111(17)
C101 0.056(2) 0.082(3) 0.098(3) 0.013(2) 0.021(2) 0.006(2)
C102 0.067(3) 0.108(4) 0.113(4) 0.024(3) 0.040(3) 0.020(3)
C103 0.096(4) 0.107(4) 0.083(3) 0.010(3) 0.032(3) 0.043(3)
C104 0.094(4) 0.081(3) 0.080(3) -0.006(2) 0.010(3) 0.022(3)
C105 0.065(2) 0.069(3) 0.069(2) -0.004(2) 0.0110(19) 0.005(2)

loop_
_atom_type_symbol
_atom_type_description
_atom_type_scat_dispersion_real
_atom_type_scat_dispersion_imag
_atom_type_scat_source
C C 0.0033 0.0016 'International Tables Vol C Tables 4.2.6.8 and 6.1.1.4'
H H 0.0000 0.0000 'International Tables Vol C Tables 4.2.6.8 and 6.1.1.4'
F F 0.0171 0.0103 'International Tables Vol C Tables 4.2.6.8 and 6.1.1.4'
N N 0.0061 0.0033 'International Tables Vol C Tables 4.2.6.8 and 6.1.1.4'
O O 0.0106 0.0060 'International Tables Vol C Tables 4.2.6.8 and 6.1.1.4'
P P 0.1023 0.0942 'International Tables Vol C Tables 4.2.6.8 and 6.1.1.4'
Cu Cu 0.3201 1.2651 'International Tables Vol C Tables 4.2.6.8 and 6.1.1.4'

loop_
_geom_angle_atom_site_label_1
_geom_angle_atom_site_label_2
_geom_angle_atom_site_label_3
_geom_angle
C6 Cu1 C4 100.15(14)
C6 Cu1 P1 112.01(11)
C4 Cu1 P1 113.43(10)
C6 Cu1 P6 114.09(11)
C4 Cu1 P6 111.48(9)
P1 Cu1 P6 105.90(4)
C6 Cu1 Cu2 57.53(10)
C4 Cu1 Cu2 55.75(9)
P1 Cu1 Cu2 95.97(3)
P6 Cu1 Cu2 158.02(3)
C6 Cu1 Cu3 62.15(11)
C4 Cu1 Cu3 53.23(9)
P1 Cu1 Cu3 160.16(3)
P6 Cu1 Cu3 93.41(4)
Cu2 Cu1 Cu3 64.62(2)
C4 Cu2 C6 90.48(13)
C4 Cu2 P3 116.71(9)
C6 Cu2 P3 109.52(10)
C4 Cu2 P2 113.97(9)
C6 Cu2 P2 109.32(10)
P3 Cu2 P2 114.06(4)
C4 Cu2 Cu1 51.95(9)
C6 Cu2 Cu1 49.37(9)
P3 Cu2 Cu1 149.16(3)
P2 Cu2 Cu1 95.73(3)
C4 Cu2 Cu3 49.76(9)
C6 Cu2 Cu3 56.98(10)
P3 Cu2 Cu3 92.24(3)
P2 Cu2 Cu3 153.65(3)
Cu1 Cu2 Cu3 58.029(19)
C4 Cu3 P4 125.82(10)
C4 Cu3 P5 101.94(9)
P4 Cu3 P5 115.15(4)
C4 Cu3 C6 88.00(12)
P4 Cu3 C6 102.01(9)
P5 Cu3 C6 122.77(9)
C4 Cu3 Cu1 52.25(9)
P4 Cu3 Cu1 146.54(3)
P5 Cu3 Cu1 96.16(4)
C6 Cu3 Cu1 47.75(9)
C4 Cu3 Cu2 52.27(9)
P4 Cu3 Cu2 93.96(3)
P5 Cu3 Cu2 150.20(3)
C6 Cu3 Cu2 51.30(9)
Cu1 Cu3 Cu2 57.36(2)
C34 P1 C40 105.28(16)
C34 P1 C1 103.92(18)
C40 P1 C1 101.21(15)
C34 P1 Cu1 120.64(12)
C40 P1 Cu1 114.29(12)
C1 P1 Cu1 109.33(12)
C52 P2 C46 103.9(2)
C52 P2 C1 107.37(18)
C46 P2 C1 98.46(17)
C52 P2 Cu2 117.79(13)
C46 P2 Cu2 117.82(15)
C1 P2 Cu2 109.42(12)
C64 P3 C2 105.79(16)
C64 P3 C58 101.54(17)
C2 P3 C58 103.25(16)
C64 P3 Cu2 118.00(13)
C2 P3 Cu2 110.27(11)
C58 P3 Cu2 116.44(12)
C70 P4 C76 102.41(16)
C70 P4 C2 102.92(16)
C76 P4 C2 104.24(15)
C70 P4 Cu3 116.92(12)
C76 P4 Cu3 116.09(12)
C2 P4 Cu3 112.58(11)
C82 P5 C3 103.20(17)
C82 P5 C88 103.51(19)
C3 P5 C88 102.50(17)
C82 P5 Cu3 119.88(15)
C3 P5 Cu3 111.07(11)
C88 P5 Cu3 114.72(12)
C94 P6 C3 105.19(18)
C94 P6 C100 104.89(17)
C3 P6 C100 101.03(16)
C94 P6 Cu1 119.23(13)
C3 P6 Cu1 108.79(12)
C100 P6 Cu1 115.76(12)
C8 N1 C13 125.9(4)
C8 N2 C16 126.8(4)
C9 N3 C25 126.7(3)
C9 N4 C28 125.7(4)
O2 N5 O3 123.9(4)
O2 N5 C19 118.7(4)
O3 N5 C19 117.3(4)
O6 N6 O5 125.3(5)
O6 N6 C31 118.5(6)
O5 N6 C31 116.1(6)
P1 C1 P2 111.82(17)
P3 C2 P4 111.16(17)
P6 C3 P5 110.90(17)
C5 C4 Cu1 152.6(3)
C5 C4 Cu3 125.8(3)
Cu1 C4 Cu3 74.52(11)
C5 C4 Cu2 125.9(3)
Cu1 C4 Cu2 72.30(10)
Cu3 C4 Cu2 77.97(11)
C4 C5 C10 175.8(4)
C7 C6 Cu1 158.9(3)
C7 C6 Cu2 127.7(3)
Cu1 C6 Cu2 73.10(12)
C7 C6 Cu3 116.7(3)
Cu1 C6 Cu3 70.10(11)
Cu2 C6 Cu3 71.73(10)
C6 C7 C22 178.1(4)
O1 C8 N1 125.4(4)
O1 C8 N2 124.5(4)
N1 C8 N2 110.1(4)
O4 C9 N4 124.8(4)
O4 C9 N3 124.0(4)
N4 C9 N3 111.2(4)
C11 C10 C15 118.0(3)
C11 C10 C5 120.6(3)
C15 C10 C5 121.4(4)
C10 C11 C12 122.0(4)
C13 C12 C11 119.4(4)
C14 C13 C12 119.2(4)
C14 C13 N1 117.6(4)
C12 C13 N1 123.2(4)
C15 C14 C13 120.8(4)
C14 C15 C10 120.5(4)
N2 C16 C17 124.6(3)
N2 C16 C21 116.5(4)
C17 C16 C21 118.9(4)
C18 C17 C16 120.6(4)
C17 C18 C19 119.2(4)
C20 C19 C18 121.5(4)
C20 C19 N5 119.1(4)
C18 C19 N5 119.3(4)
C21 C20 C19 119.2(4)
C20 C21 C16 120.5(4)
C27 C22 C23 117.3(3)
C27 C22 C7 120.7(3)
C23 C22 C7 122.0(3)
C24 C23 C22 120.9(4)
C23 C24 C25 121.0(4)
C26 C25 C24 118.8(3)
C26 C25 N3 123.2(3)
C24 C25 N3 118.0(4)
C25 C26 C27 120.4(4)
C22 C27 C26 121.7(4)
C33 C28 C29 118.8(4)
C33 C28 N4 116.5(4)
C29 C28 N4 124.7(4)
C30 C29 C28 120.6(4)
C31 C30 C29 119.1(5)
C30 C31 C32 122.1(4)
C30 C31 N6 119.9(5)
C32 C31 N6 118.0(5)
C31 C32 C33 118.9(5)
C28 C33 C32 120.2(5)
C39 C34 C35 118.8(4)
C39 C34 P1 122.9(3)
C35 C34 P1 118.2(3)
C36 C35 C34 120.4(4)
C35 C36 C37 120.5(5)
C38 C37 C36 119.6(5)
C37 C38 C39 120.3(5)
C38 C39 C34 120.3(4)
C41 C40 C45 117.6(3)
C41 C40 P1 123.0(3)
C45 C40 P1 119.2(3)
C40 C41 C42 120.7(4)
C43 C42 C41 120.8(4)
C42 C43 C44 119.3(4)
C43 C44 C45 120.3(4)
C40 C45 C44 121.3(4)
C47 C46 C51 119.1(5)
C47 C46 P2 116.6(3)
C51 C46 P2 124.3(4)
C46 C47 C48 121.3(6)
C49 C48 C47 119.0(7)
C50 C49 C48 120.5(7)
C49 C50 C51 121.2(7)
C46 C51 C50 118.8(7)
C57 C52 C53 117.1(4)
C57 C52 P2 118.3(3)
C53 C52 P2 124.6(3)
C54 C53 C52 121.7(5)
C55 C54 C53 120.1(5)
C54 C55 C56 120.0(6)
C55 C56 C57 120.6(5)
C52 C57 C56 120.5(4)
C59 C58 C63 118.7(4)
C59 C58 P3 123.2(3)
C63 C58 P3 118.1(3)
C58 C59 C60 120.4(5)
C61 C60 C59 120.1(6)
C62 C61 C60 120.4(5)
C61 C62 C63 120.6(5)
C58 C63 C62 119.7(5)
C69 C64 C65 118.6(4)
C69 C64 P3 119.6(3)
C65 C64 P3 121.8(3)
C66 C65 C64 119.4(5)
C67 C66 C65 120.1(5)
C66 C67 C68 121.1(5)
C67 C68 C69 119.1(6)
C64 C69 C68 121.7(5)
C71 C70 C75 117.1(4)
C71 C70 P4 123.8(3)
C75 C70 P4 119.1(3)
C70 C71 C72 121.7(4)
C73 C72 C71 119.8(5)
C72 C73 C74 119.5(5)
C75 C74 C73 120.2(5)
C74 C75 C70 121.7(5)
C81 C76 C77 118.6(3)
C81 C76 P4 118.8(3)
C77 C76 P4 122.6(3)
C78 C77 C76 120.2(4)
C79 C78 C77 120.7(4)
C78 C79 C80 119.8(4)
C79 C80 C81 119.8(5)
C76 C81 C80 120.8(4)
C83 C82 C87 118.7(4)
C83 C82 P5 118.8(4)
C87 C82 P5 122.5(4)
C82 C83 C84 120.2(6)
C85 C84 C83 119.1(8)
C86 C85 C84 122.2(8)
C85 C86 C87 119.0(8)
C86 C87 C82 120.9(6)
C93 C88 C89 117.0(4)
C93 C88 P5 123.5(3)
C89 C88 P5 119.4(4)
C88 C89 C90 122.1(6)
C91 C90 C89 119.9(6)
C90 C91 C92 119.7(5)
C91 C92 C93 120.2(6)
C88 C93 C92 121.1(5)
C95 C94 C99 118.5(4)
C95 C94 P6 118.4(3)
C99 C94 P6 123.1(3)
C96 C95 C94 120.7(5)
C97 C96 C95 119.5(5)
C98 C97 C96 120.8(5)
C97 C98 C99 119.7(5)
C98 C99 C94 120.6(4)
C101 C100 C105 118.5(4)
C101 C100 P6 123.6(3)
C105 C100 P6 117.5(3)
C100 C101 C102 119.6(5)
C103 C102 C101 121.4(5)
C102 C103 C104 119.6(4)
C103 C104 C105 120.1(5)
C104 C105 C100 120.8(4)

loop_
_geom_bond_atom_site_label_1
_geom_bond_atom_site_label_2
_geom_bond_distance
Cu1 C6 2.037(4)
Cu1 C4 2.123(3)
Cu1 P1 2.2816(10)
Cu1 P6 2.2870(10)
Cu1 Cu2 2.5679(9)
Cu1 Cu3 2.5870(7)
Cu2 C4 2.228(3)
Cu2 C6 2.264(4)
Cu2 P3 2.2748(11)
Cu2 P2 2.2997(11)
Cu2 Cu3 2.7552(7)
Cu3 C4 2.150(4)
Cu3 P4 2.2630(11)
Cu3 P5 2.2918(10)
Cu3 C6 2.433(4)
P1 C34 1.825(4)
P1 C40 1.827(3)
P1 C1 1.831(3)
P2 C52 1.813(4)
P2 C46 1.827(4)
P2 C1 1.834(3)
P3 C64 1.825(4)
P3 C2 1.825(4)
P3 C58 1.842(4)
P4 C70 1.820(4)
P4 C76 1.826(3)
P4 C2 1.842(3)
P5 C82 1.810(4)
P5 C3 1.836(3)
P5 C88 1.840(4)
P6 C94 1.812(4)
P6 C3 1.832(3)
P6 C100 1.838(4)
O1 C8 1.212(5)
O2 N5 1.221(5)
O3 N5 1.228(4)
O4 C9 1.200(5)
O5 N6 1.259(6)
O6 N6 1.230(6)
N1 C8 1.358(5)
N1 C13 1.410(5)
N2 C8 1.380(5)
N2 C16 1.382(5)
N3 C9 1.373(5)
N3 C25 1.411(5)
N4 C9 1.370(5)
N4 C28 1.398(5)
N5 C19 1.458(5)
N6 C31 1.468(6)
C4 C5 1.198(4)
C5 C10 1.443(5)
C6 C7 1.195(5)
C7 C22 1.446(5)
C10 C11 1.373(5)
C10 C15 1.395(5)
C11 C12 1.385(5)
C12 C13 1.384(6)
C13 C14 1.382(6)
C14 C15 1.378(5)
C16 C17 1.385(6)
C16 C21 1.396(5)
C17 C18 1.371(6)
C18 C19 1.374(5)
C19 C20 1.373(5)
C20 C21 1.368(5)
C22 C27 1.379(5)
C22 C23 1.402(5)
C23 C24 1.377(5)
C24 C25 1.380(5)
C25 C26 1.374(5)
C26 C27 1.387(5)
C28 C33 1.385(6)
C28 C29 1.390(6)
C29 C30 1.378(6)
C30 C31 1.357(7)
C31 C32 1.365(7)
C32 C33 1.389(6)
C34 C39 1.383(5)
C34 C35 1.385(5)
C35 C36 1.370(6)
C36 C37 1.374(7)
C37 C38 1.371(7)
C38 C39 1.380(6)
C40 C41 1.373(5)
C40 C45 1.376(5)
C41 C42 1.382(5)
C42 C43 1.356(6)
C43 C44 1.357(7)
C44 C45 1.378(6)
C46 C47 1.377(7)
C46 C51 1.381(6)
C47 C48 1.389(7)
C48 C49 1.372(11)
C49 C50 1.343(11)
C50 C51 1.406(9)
C52 C57 1.380(5)
C52 C53 1.385(6)
C53 C54 1.382(7)
C54 C55 1.343(8)
C55 C56 1.359(7)
C56 C57 1.390(6)
C58 C59 1.370(6)
C58 C63 1.381(6)
C59 C60 1.396(6)
C60 C61 1.350(8)
C61 C62 1.343(8)
C62 C63 1.397(6)
C64 C69 1.367(5)
C64 C65 1.394(5)
C65 C66 1.388(7)
C66 C67 1.359(8)
C67 C68 1.361(8)
C68 C69 1.374(6)
C70 C71 1.373(5)
C70 C75 1.388(5)
C71 C72 1.386(6)
C72 C73 1.366(7)
C73 C74 1.374(7)
C74 C75 1.366(6)
C76 C81 1.362(5)
C76 C77 1.383(5)
C77 C78 1.378(5)
C78 C79 1.352(7)
C79 C80 1.366(7)
C80 C81 1.387(6)
C82 C83 1.374(6)
C82 C87 1.392(6)
C83 C84 1.395(8)
C84 C85 1.356(11)
C85 C86 1.353(12)
C86 C87 1.374(8)
C88 C93 1.349(6)
C88 C89 1.356(6)
C89 C90 1.389(7)
C90 C91 1.331(9)
C91 C92 1.341(8)
C92 C93 1.400(6)
C94 C95 1.379(6)
C94 C99 1.388(5)
C95 C96 1.376(7)
C96 C97 1.369(9)
C97 C98 1.359(8)
C98 C99 1.377(6)
C100 C101 1.379(5)
C100 C105 1.380(5)
C101 C102 1.388(6)
C102 C103 1.346(7)
C103 C104 1.368(7)
C104 C105 1.377(6)

loop_
_geom_hbond_atom_site_label_D
_geom_hbond_atom_site_label_H
_geom_hbond_atom_site_label_A
_geom_hbond_distance_DH
_geom_hbond_distance_HA
_geom_hbond_distance_DA
_geom_hbond_angle_DHA
_geom_hbond_site_symmetry_A
N1 H1C F1 0.88 1.91 2.739(5) 157.0 4_656
N2 H2C F1 0.88 1.95 2.769(5) 154.0 4_656
N3 H3C F1 0.88 2.07 2.870(4) 151.0 .
N4 H4A F1 0.88 1.86 2.703(5) 159.4 .
C1 H1A O6 0.99 2.45 3.405(5) 160.9 2_454
C2 H2A O3 0.99 2.56 3.547(5) 176.3 2_545
C3 H3A O2 0.99 2.58 3.487(5) 152.0 3_556
C3 H3A N5 0.99 2.65 3.480(5) 141.5 3_556
C12 H12 O1 0.95 2.32 2.872(5) 116.5 .
C17 H17 O1 0.95 2.21 2.838(5) 122.3 .
C26 H26 O4 0.95 2.19 2.814(5) 122.3 .
C29 H29 O4 0.95 2.19 2.813(5) 121.8 .
C65 H65 O3 0.95 2.52 3.356(6) 146.4 2_545
C99 H99 O3 0.95 2.60 3.441(5) 148.3 3_556
